data_7704006
loop_
_publ_author_name
'Guo, Jia-Ting'
'Chen, Xu-Dong'

_publ_section_title
;
 Templated syntheses of heterometal tungsten-cobalt-sulfur clusters with
 different nuclearities.
;
_journal_issue 17
_journal_name_full 'Dalton transactions (Cambridge, England : 2003)'
_journal_page_first 5523
_journal_page_last 5530
_journal_paper_doi 10.1039/d0dt00765j
_journal_volume 49
_journal_year 2020
_chemical_formula_moiety 'C30 H44 B2 Cl0.5 Co1.5 N12 S6 W2, C8 H20 N, 2(C2 H3 N)'
_chemical_formula_sum 'C42 H70 B2 Cl0.5 Co1.5 N15 S6 W2'
_chemical_formula_weight 1472.93
_space_group_crystal_system monoclinic
_space_group_IT_number 15
_space_group_name_Hall '-C 2yc'
_space_group_name_H-M_alt 'C 1 2/c 1'
_atom_sites_solution_hydrogens mixed
_atom_sites_solution_primary iterative
_audit_creation_date 2020-01-16
_audit_creation_method
;
Olex2 1.2
(compiled 2018.05.29 svn.r3508 for OlexSys, GUI svn.r5506)
;
_audit_update_record
;
2020-01-16 deposited with the CCDC.	2020-03-31 downloaded from the CCDC.
;
_cell_angle_alpha 90
_cell_angle_beta 92.876(13)
_cell_angle_gamma 90
_cell_formula_units_Z 4
_cell_length_a 12.638(12)
_cell_length_b 15.620(15)
_cell_length_c 29.22(3)
_cell_measurement_reflns_used 3395
_cell_measurement_temperature 296.15
_cell_measurement_theta_max 23.358
_cell_measurement_theta_min 2.455
_cell_volume 5761(10)
_computing_cell_refinement 'SAINT v8.37A (Bruker, 2015)'
_computing_data_reduction 'SAINT v8.37A (Bruker, 2015)'
_computing_molecular_graphics 'Olex2 (Dolomanov et al., 2009)'
_computing_publication_material 'Olex2 (Dolomanov et al., 2009)'
_computing_structure_refinement 'ShelXL (Sheldrick, 2015)'
_computing_structure_solution 'olex2.solve (Bourhis et al., 2015)'
_diffrn_ambient_temperature 296.15
_diffrn_measured_fraction_theta_full 0.993
_diffrn_measured_fraction_theta_max 0.982
_diffrn_measurement_device_type 'CCD area detector'
_diffrn_measurement_method 'phi and omega scans'
_diffrn_radiation_monochromator graphite
_diffrn_radiation_type MoK\a
_diffrn_radiation_wavelength 0.71073
_diffrn_reflns_av_R_equivalents 0.0545
_diffrn_reflns_av_unetI/netI 0.0607
_diffrn_reflns_Laue_measured_fraction_full 0.993
_diffrn_reflns_Laue_measured_fraction_max 0.982
_diffrn_reflns_limit_h_max 15
_diffrn_reflns_limit_h_min -15
_diffrn_reflns_limit_k_max 19
_diffrn_reflns_limit_k_min -18
_diffrn_reflns_limit_l_max 36
_diffrn_reflns_limit_l_min -36
_diffrn_reflns_number 19595
_diffrn_reflns_point_group_measured_fraction_full 0.993
_diffrn_reflns_point_group_measured_fraction_max 0.982
_diffrn_reflns_theta_full 25.242
_diffrn_reflns_theta_max 26.197
_diffrn_reflns_theta_min 2.074
_exptl_absorpt_coefficient_mu 4.692
_exptl_absorpt_correction_T_max 0.7453
_exptl_absorpt_correction_T_min 0.5763
_exptl_absorpt_correction_type multi-scan
_exptl_absorpt_process_details
;
SADABS-2016/2 (Bruker,2016/2) was used for absorption correction.
wR2(int) was 0.0782 before and 0.0478 after correction.
The Ratio of minimum to maximum transmission is 0.7732.
The \l/2 correction factor is Not present.
;
_exptl_crystal_colour 'metallic dark black'
_exptl_crystal_colour_lustre metallic
_exptl_crystal_colour_modifier dark
_exptl_crystal_colour_primary black
_exptl_crystal_density_diffrn 1.698
_exptl_crystal_description block
_exptl_crystal_F_000 2920
_exptl_crystal_size_max 0.05
_exptl_crystal_size_mid 0.04
_exptl_crystal_size_min 0.03
_refine_diff_density_max 1.921
_refine_diff_density_min -0.881
_refine_diff_density_rms 0.122
_refine_ls_extinction_method none
_refine_ls_goodness_of_fit_ref 1.025
_refine_ls_hydrogen_treatment constr
_refine_ls_matrix_type full
_refine_ls_number_parameters 347
_refine_ls_number_reflns 5689
_refine_ls_number_restraints 67
_refine_ls_restrained_S_all 1.035
_refine_ls_R_factor_all 0.0788
_refine_ls_R_factor_gt 0.0436
_refine_ls_shift/su_max 0.001
_refine_ls_shift/su_mean 0.000
_refine_ls_structure_factor_coef Fsqd
_refine_ls_weighting_details 'w=1/[\s^2^(Fo^2^)+(0.0373P)^2^+18.0359P] where P=(Fo^2^+2Fc^2^)/3'
_refine_ls_weighting_scheme calc
_refine_ls_wR_factor_gt 0.0877
_refine_ls_wR_factor_ref 0.0999
_reflns_Friedel_coverage 0.000
_reflns_number_gt 3764
_reflns_number_total 5689
_reflns_threshold_expression 'I > 2\s(I)'
_cod_data_source_file d0dt00765j1.cif
_cod_data_source_block 15a
_cod_depositor_comments 'Adding full bibliography for 7704003--7704007.cif.'
_cod_original_cell_volume 5761(9)
_cod_original_formula_sum 'C42 H70 B2 Cl0.50 Co1.50 N15 S6 W2'
_cod_database_code 7704006
_shelx_shelxl_version_number 2018/3
_shelx_space_group_comment
;
The symmetry employed for this shelxl refinement is uniquely defined
by the following loop, which should always be used as a source of
symmetry information in preference to the above space-group names.
They are only intended as comments.
;
_shelx_estimated_absorpt_t_max 0.872
_shelx_estimated_absorpt_t_min 0.799
_olex2_refinement_description
;
1. Fixed Uiso
 At 1.2 times of:
  All B(H) groups, All C(H) groups, All C(H,H) groups
 At 1.5 times of:
  All C(H,H,H) groups, All C(H,H,H,H,H,H) groups
2. Restrained distances
 N8-C20
 1.52 with sigma of 0.02
 N8-C21
 1.52 with sigma of 0.02
 N8-C19
 1.52 with sigma of 0.02
 N8-C22
 1.52 with sigma of 0.02
 C23-C21
 1.5 with sigma of 0.02
 C18-C19
 1.5 with sigma of 0.02
 H1-B1
 1.05 with sigma of 0.002
3. Uiso/Uaniso restraints and constraints
N8 \\sim C23 \\sim C18 \\sim C21 \\sim C19 \\sim C22 \\sim C20: within 1.7A
with sigma of 0.01 and sigma for terminal atoms of 0.02
4. Others
 Fixed Sof: Co2(0.25) Cl1(0.25) H23A(0.5) H23B(0.5) H23C(0.5) H23D(0.5)
 H23E(0.5) H23F(0.5) H18D(0.5) H18E(0.5) H18F(0.5) H18A(0.5) H18B(0.5)
 H18C(0.5) C21(0.5) H21A(0.5) H21B(0.5) C19(0.5) H19A(0.5) H19B(0.5) C22(0.5)
 H22A(0.5) H22B(0.5) C20(0.5) H20A(0.5) H20B(0.5)
5.a Riding coordinates:
 C23(H23A,H23B,H23C), C23(H23D,H23E,H23F), C18(H18D,H18E,H18F), C18(H18A,H18B,
 H18C), C21(H21A,H21B), C19(H19A,H19B), C22(H22A,H22B), C20(H20A,H20B), B1(H1)
5.b Aromatic/amide H refined with riding coordinates:
 C13(H13), C8(H8), C3(H3)
5.c Idealised Me refined as rotating group:
 C10(H10A,H10B,H10C), C11(H11A,H11B,H11C), C15(H15A,H15B,H15C), C1(H1A,H1B,
 H1C), C5(H5A,H5B,H5C), C17(H17A,H17B,H17C), C6(H6A,H6B,H6C)
;
_olex2_submission_special_instructions 'No special instructions were received'

loop_
_space_group_symop_operation_xyz
'x, y, z'
'-x, y, -z+1/2'
'x+1/2, y+1/2, z'
'-x+1/2, y+1/2, -z+1/2'
'-x, -y, -z'
'x, -y, z-1/2'
'-x+1/2, -y+1/2, -z'
'x+1/2, -y+1/2, z-1/2'

loop_
_atom_site_label
_atom_site_type_symbol
_atom_site_fract_x
_atom_site_fract_y
_atom_site_fract_z
_atom_site_U_iso_or_equiv
_atom_site_adp_type
_atom_site_occupancy
_atom_site_site_symmetry_order
_atom_site_calc_flag
_atom_site_refinement_flags_posn
_atom_site_refinement_flags_adp
_atom_site_refinement_flags_occupancy
_atom_site_disorder_assembly
_atom_site_disorder_group
W1 W 0.44513(2) 0.50384(2) 0.66110(2) 0.03880(10) Uani 1 1 d . . . . .
Co1 Co 0.500000 0.54103(9) 0.750000 0.0421(3) Uani 1 2 d S T P . .
Co2 Co 0.5078(3) 0.3796(2) 0.72456(12) 0.0352(8) Uani 0.25 1 d . . . . .
Cl1 Cl 0.500000 0.2455(3) 0.750000 0.0525(14) Uani 0.5 2 d S T P . .
S3 S 0.36618(15) 0.45544(13) 0.72553(6) 0.0471(5) Uani 1 1 d . . . . .
S1 S 0.53412(16) 0.61988(12) 0.68991(7) 0.0488(5) Uani 1 1 d . . . . .
S2 S 0.56881(16) 0.40903(13) 0.65237(7) 0.0546(5) Uani 1 1 d . . . . .
N8 N 0.500000 -0.0523(13) 0.750000 0.131(4) Uani 1 2 d DS TU P . .
C23 C 0.5889(10) -0.0949(11) 0.6800(5) 0.170(5) Uani 1 1 d D U . . .
H23A H 0.554339 -0.112967 0.651640 0.255 Uiso 0.5 1 d R . . A -1
H23B H 0.659369 -0.117967 0.682410 0.255 Uiso 0.5 1 d R . . A -1
H23C H 0.592209 -0.033527 0.680890 0.255 Uiso 0.5 1 d R . . A -1
H23D H 0.517259 -0.110177 0.671010 0.255 Uiso 0.5 1 d R . . B 1
H23E H 0.627409 -0.145347 0.689580 0.255 Uiso 0.5 1 d R . . B 1
H23F H 0.622039 -0.069247 0.654540 0.255 Uiso 0.5 1 d R . . B 1
C18 C 0.3713(13) 0.0167(10) 0.6927(5) 0.177(5) Uani 1 1 d D U . . .
H18D H 0.364776 0.069898 0.708828 0.266 Uiso 0.5 1 d R . . C 1
H18E H 0.307336 0.005938 0.674508 0.266 Uiso 0.5 1 d R . . C 1
H18F H 0.429996 0.019978 0.673188 0.266 Uiso 0.5 1 d R . . C 1
H18A H 0.358126 -0.041982 0.684578 0.266 Uiso 0.5 1 d R . . D -1
H18B H 0.378946 0.049948 0.665458 0.266 Uiso 0.5 1 d R . . D -1
H18C H 0.312886 0.038438 0.709028 0.266 Uiso 0.5 1 d R . . D -1
C21 C 0.5851(17) -0.0337(18) 0.7190(7) 0.153(5) Uani 0.5 1 d D U . E 1
H21A H 0.652199 -0.037065 0.736568 0.183 Uiso 0.5 1 d R . . E 1
H21B H 0.575339 0.023805 0.706998 0.183 Uiso 0.5 1 d R . . E 1
C19 C 0.3894(15) -0.0547(17) 0.7253(8) 0.156(5) Uani 0.5 1 d D U . E 1
H19A H 0.337781 -0.049412 0.748572 0.188 Uiso 0.5 1 d R . . E 1
H19B H 0.379571 -0.108952 0.709462 0.188 Uiso 0.5 1 d R . . E 1
C22 C 0.469(2) 0.0242(16) 0.7203(9) 0.158(5) Uani 0.5 1 d D U . E -1
H22A H 0.462586 0.073236 0.740390 0.189 Uiso 0.5 1 d R . . E -1
H22B H 0.525406 0.033796 0.699820 0.189 Uiso 0.5 1 d R . . E -1
C20 C 0.5266(19) -0.1251(17) 0.7185(8) 0.148(5) Uani 0.5 1 d D U . E -1
H20A H 0.568158 -0.167155 0.735926 0.178 Uiso 0.5 1 d R . . E -1
H20B H 0.461618 -0.151325 0.706226 0.178 Uiso 0.5 1 d R . . E -1
N6 N 0.2966(5) 0.5942(4) 0.64722(19) 0.0469(15) Uani 1 1 d . . . . .
N5 N 0.2401(5) 0.5922(4) 0.60547(19) 0.0466(15) Uani 1 1 d . . . . .
N3 N 0.3965(5) 0.5691(4) 0.5578(2) 0.0448(14) Uani 1 1 d . . . . .
N4 N 0.4759(5) 0.5567(4) 0.59120(18) 0.0426(14) Uani 1 1 d . . . . .
N2 N 0.3307(4) 0.4180(4) 0.61732(19) 0.0433(14) Uani 1 1 d . . . . .
C12 C 0.1523(6) 0.6413(5) 0.6075(3) 0.055(2) Uani 1 1 d . . . . .
C10 C 0.6730(6) 0.5767(5) 0.5975(3) 0.066(2) Uani 1 1 d . . . . .
H10A H 0.676150 0.615724 0.622969 0.100 Uiso 1 1 calc GR . . . .
H10B H 0.726491 0.591596 0.576743 0.100 Uiso 1 1 calc GR . . . .
H10C H 0.684968 0.519431 0.608528 0.100 Uiso 1 1 calc GR . . . .
C14 C 0.2439(6) 0.6471(5) 0.6744(3) 0.055(2) Uani 1 1 d . . . . .
C9 C 0.5669(6) 0.5820(5) 0.5734(3) 0.0496(19) Uani 1 1 d . . . . .
C13 C 0.1532(7) 0.6760(5) 0.6498(3) 0.065(2) Uani 1 1 d . . . . .
H13 H 0.102376 0.712822 0.660692 0.078 Uiso 1 1 calc R . . . .
C11 C 0.0715(7) 0.6490(6) 0.5682(3) 0.081(3) Uani 1 1 d . . . . .
H11A H 0.106038 0.665404 0.541072 0.121 Uiso 1 1 calc GR . . . .
H11B H 0.020064 0.691580 0.575309 0.121 Uiso 1 1 calc GR . . . .
H11C H 0.036776 0.594875 0.563270 0.121 Uiso 1 1 calc GR . . . .
C7 C 0.4382(7) 0.6021(5) 0.5202(2) 0.056(2) Uani 1 1 d . . . . .
C8 C 0.5445(7) 0.6105(5) 0.5289(3) 0.058(2) Uani 1 1 d . . . . .
H8 H 0.593059 0.631429 0.508755 0.069 Uiso 1 1 calc R . . . .
C15 C 0.2779(7) 0.6724(6) 0.7218(3) 0.071(3) Uani 1 1 d . . . . .
H15A H 0.271756 0.624264 0.741907 0.107 Uiso 1 1 calc GR . . . .
H15B H 0.233655 0.718152 0.731675 0.107 Uiso 1 1 calc GR . . . .
H15C H 0.350255 0.691320 0.722547 0.107 Uiso 1 1 calc GR . . . .
B1 B 0.2823(7) 0.5411(6) 0.5654(3) 0.046(2) Uani 1 1 d D . . . .
H1 H 0.236693 0.549114 0.534616 0.055 Uiso 1 1 d DR . . . .
N1 N 0.2782(4) 0.4481(4) 0.57798(19) 0.0424(14) Uani 1 1 d . . . . .
C4 C 0.3080(6) 0.3343(5) 0.6196(3) 0.055(2) Uani 1 1 d . . . . .
C1 C 0.1548(6) 0.3945(5) 0.5141(3) 0.067(2) Uani 1 1 d . . . . .
H1A H 0.093493 0.427907 0.520447 0.101 Uiso 1 1 calc GR . . . .
H1B H 0.132973 0.339284 0.502781 0.101 Uiso 1 1 calc GR . . . .
H1C H 0.194589 0.423207 0.491576 0.101 Uiso 1 1 calc GR . . . .
C2 C 0.2225(6) 0.3838(5) 0.5572(3) 0.053(2) Uani 1 1 d . . . . .
C5 C 0.3482(8) 0.2756(5) 0.6575(3) 0.077(3) Uani 1 1 d . . . . .
H5A H 0.417531 0.293821 0.668405 0.116 Uiso 1 1 calc GR . . . .
H5B H 0.351928 0.218170 0.646009 0.116 Uiso 1 1 calc GR . . . .
H5C H 0.300895 0.277519 0.682127 0.116 Uiso 1 1 calc GR . . . .
C17 C 0.1074(12) 0.7224(7) 0.4046(4) 0.153(6) Uani 1 1 d . . . . .
H17A H 0.053418 0.735348 0.381328 0.229 Uiso 1 1 calc GR . . . .
H17B H 0.175830 0.733169 0.392991 0.229 Uiso 1 1 calc GR . . . .
H17C H 0.097869 0.757901 0.430916 0.229 Uiso 1 1 calc GR . . . .
C3 C 0.2405(7) 0.3118(5) 0.5825(3) 0.061(2) Uani 1 1 d . . . . .
H3 H 0.212824 0.257670 0.576200 0.074 Uiso 1 1 calc R . . . .
C6 C 0.3733(8) 0.6231(6) 0.4767(3) 0.078(3) Uani 1 1 d . . . . .
H6A H 0.322131 0.578604 0.470447 0.117 Uiso 1 1 calc GR . . . .
H6B H 0.419217 0.627352 0.451564 0.117 Uiso 1 1 calc GR . . . .
H6C H 0.337332 0.676585 0.480358 0.117 Uiso 1 1 calc GR . . . .
C16 C 0.0999(8) 0.6351(7) 0.4173(3) 0.076(3) Uani 1 1 d . . . . .
N7 N 0.0906(9) 0.5677(7) 0.4275(4) 0.129(4) Uani 1 1 d . . . . .

loop_
_atom_site_aniso_label
_atom_site_aniso_U_11
_atom_site_aniso_U_22
_atom_site_aniso_U_33
_atom_site_aniso_U_23
_atom_site_aniso_U_13
_atom_site_aniso_U_12
W1 0.03993(17) 0.04054(17) 0.03481(16) 0.00070(15) -0.00936(11) 0.00181(15)
Co1 0.0397(8) 0.0496(8) 0.0361(8) 0.000 -0.0084(6) 0.000
Co2 0.035(2) 0.036(2) 0.033(2) 0.0007(16) -0.0024(16) 0.0034(16)
Cl1 0.069(4) 0.042(3) 0.045(3) 0.000 -0.019(3) 0.000
S3 0.0395(11) 0.0580(12) 0.0429(11) 0.0012(9) -0.0074(8) -0.0034(9)
S1 0.0557(13) 0.0486(11) 0.0408(11) 0.0027(9) -0.0118(9) -0.0076(9)
S2 0.0537(13) 0.0601(13) 0.0496(12) -0.0008(10) -0.0020(10) 0.0099(10)
N8 0.071(7) 0.251(12) 0.070(7) 0.000 -0.018(5) 0.000
C23 0.095(8) 0.301(13) 0.111(8) -0.056(8) -0.027(6) 0.011(8)
C18 0.133(9) 0.276(14) 0.119(8) -0.012(8) -0.031(7) 0.037(8)
C21 0.085(8) 0.280(13) 0.091(8) -0.032(7) -0.025(7) 0.005(7)
C19 0.107(9) 0.265(13) 0.095(8) 0.000(7) -0.017(7) 0.018(7)
C22 0.110(9) 0.263(13) 0.097(8) -0.008(7) -0.030(7) 0.019(7)
C20 0.083(8) 0.270(13) 0.089(8) -0.026(7) -0.024(7) 0.003(7)
N6 0.049(4) 0.054(4) 0.037(3) -0.003(3) -0.015(3) 0.014(3)
N5 0.051(4) 0.047(4) 0.040(4) 0.005(3) -0.015(3) 0.010(3)
N3 0.050(4) 0.043(4) 0.040(3) 0.000(3) -0.013(3) 0.001(3)
N4 0.045(4) 0.047(4) 0.036(3) 0.000(3) -0.005(3) 0.001(3)
N2 0.045(4) 0.043(3) 0.041(4) -0.003(3) -0.013(3) 0.000(3)
C12 0.052(5) 0.067(6) 0.044(5) -0.003(4) -0.017(4) 0.010(4)
C10 0.058(6) 0.076(6) 0.066(6) 0.007(5) 0.008(5) -0.016(5)
C14 0.047(5) 0.061(5) 0.056(5) -0.007(4) -0.012(4) 0.018(4)
C9 0.052(5) 0.049(5) 0.048(5) 0.002(4) 0.001(4) -0.001(4)
C13 0.062(6) 0.072(6) 0.060(6) -0.009(5) -0.012(4) 0.026(5)
C11 0.064(6) 0.090(7) 0.085(7) 0.007(6) -0.033(5) 0.028(5)
C7 0.083(7) 0.050(5) 0.035(4) 0.005(4) 0.002(4) -0.008(4)
C8 0.063(6) 0.061(5) 0.050(5) 0.002(4) 0.010(4) -0.011(4)
C15 0.067(6) 0.093(7) 0.052(5) -0.030(5) -0.013(4) 0.036(5)
B1 0.059(6) 0.042(5) 0.034(5) -0.002(4) -0.018(4) 0.002(4)
N1 0.043(4) 0.047(4) 0.036(3) 0.001(3) -0.010(3) -0.002(3)
C4 0.066(6) 0.042(5) 0.054(5) -0.001(4) -0.018(4) -0.005(4)
C1 0.066(6) 0.082(6) 0.051(5) -0.009(5) -0.022(4) -0.026(5)
C2 0.053(5) 0.062(5) 0.041(4) -0.006(4) -0.009(4) -0.015(4)
C5 0.105(8) 0.047(5) 0.076(6) 0.011(5) -0.031(6) -0.008(5)
C17 0.239(17) 0.069(8) 0.146(12) 0.003(8) -0.031(11) -0.029(10)
C3 0.068(6) 0.053(5) 0.061(6) -0.007(4) -0.015(5) -0.011(4)
C6 0.109(8) 0.077(6) 0.048(5) 0.018(5) -0.002(5) 0.000(6)
C16 0.087(8) 0.072(7) 0.068(7) 0.002(6) -0.010(5) 0.002(6)
N7 0.124(9) 0.122(9) 0.140(10) 0.040(8) -0.003(7) 0.005(8)

loop_
_atom_type_symbol
_atom_type_description
_atom_type_scat_dispersion_real
_atom_type_scat_dispersion_imag
_atom_type_scat_source
C C 0.0033 0.0016 'International Tables Vol C Tables 4.2.6.8 and 6.1.1.4'
H H 0.0000 0.0000 'International Tables Vol C Tables 4.2.6.8 and 6.1.1.4'
B B 0.0013 0.0007 'International Tables Vol C Tables 4.2.6.8 and 6.1.1.4'
Cl Cl 0.1484 0.1585 'International Tables Vol C Tables 4.2.6.8 and 6.1.1.4'
Co Co 0.3494 0.9721 'International Tables Vol C Tables 4.2.6.8 and 6.1.1.4'
N N 0.0061 0.0033 'International Tables Vol C Tables 4.2.6.8 and 6.1.1.4'
S S 0.1246 0.1234 'International Tables Vol C Tables 4.2.6.8 and 6.1.1.4'
W W -0.8490 6.8722 'International Tables Vol C Tables 4.2.6.8 and 6.1.1.4'

loop_
_geom_angle_atom_site_label_1
_geom_angle_atom_site_label_2
_geom_angle_atom_site_label_3
_geom_angle
_geom_angle_site_symmetry_1
_geom_angle_site_symmetry_3
_geom_angle_publ_flag
S3 W1 N6 87.90(16) . . ?
S3 W1 N2 88.69(16) . . ?
S1 W1 S3 100.70(9) . . ?
S1 W1 N6 87.80(17) . . ?
S1 W1 N2 162.23(15) . . ?
S2 W1 S3 102.44(8) . . ?
S2 W1 S1 103.95(10) . . ?
S2 W1 N6 162.39(15) . . ?
S2 W1 N4 89.19(16) . . ?
S2 W1 N2 88.48(16) . . ?
N4 W1 S3 164.26(16) . . ?
N4 W1 S1 86.49(16) . . ?
N4 W1 N6 78.3(2) . . ?
N4 W1 N2 81.0(2) . . ?
N2 W1 N6 77.4(2) . . ?
Co1 Co1 W1 0(10) 2_656 2_656 ?
Co1 Co1 Co2 0(10) 2_656 2_656 ?
Co1 Co1 S3 0(10) 2_656 . ?
Co1 Co1 S3 0(10) 2_656 2_656 ?
Co1 Co1 S1 0(10) 2_656 2_656 ?
Co1 Co1 S1 0(10) 2_656 . ?
Co2 Co1 W1 62.40(8) 2_656 2_656 ?
S3 Co1 W1 54.28(5) 2_656 2_656 ?
S3 Co1 W1 109.22(7) . 2_656 ?
S3 Co1 Co2 58.74(11) . 2_656 ?
S3 Co1 Co2 51.51(10) 2_656 2_656 ?
S3 Co1 S3 106.87(14) . 2_656 ?
S1 Co1 W1 53.77(7) 2_656 2_656 ?
S1 Co1 W1 146.08(7) . 2_656 ?
S1 Co1 Co2 140.49(10) . 2_656 ?
S1 Co1 Co2 107.38(11) 2_656 2_656 ?
S1 Co1 S3 114.34(8) 2_656 . ?
S1 Co1 S3 104.68(8) . . ?
S1 Co1 S3 114.34(8) . 2_656 ?
S1 Co1 S3 104.68(8) 2_656 2_656 ?
S1 Co1 S1 112.08(14) 2_656 . ?
Cl1 Co2 S3 107.39(16) . 2_656 ?
Cl1 Co2 S2 120.71(16) . . ?
S3 Co2 Cl1 117.64(17) . . ?
S3 Co2 S3 104.24(17) . 2_656 ?
S3 Co2 S2 102.53(16) . . ?
S2 Co2 S3 102.22(16) . 2_656 ?
Co2 Cl1 Co2 39.6(2) 2_656 . ?
W1 S3 Co2 110.81(12) . 2_656 ?
Co1 S3 W1 73.40(8) . . ?
Co1 S3 W1 73.40(8) 2_656 . ?
Co1 S3 Co1 0.00(6) 2_656 . ?
Co1 S3 Co2 68.68(12) 2_656 2_656 ?
Co1 S3 Co2 68.68(12) . 2_656 ?
Co2 S3 W1 76.99(12) . . ?
Co2 S3 Co1 73.61(13) . 2_656 ?
Co2 S3 Co1 73.61(13) . . ?
Co2 S3 Co2 38.06(17) . 2_656 ?
Co1 S1 W1 74.73(8) 2_656 . ?
Co1 S1 W1 74.73(8) . . ?
Co1 S1 Co1 0.00(6) 2_656 . ?
W1 S2 Co2 75.88(11) . . ?
C21 N8 C21 157(3) . 2_656 ?
C21 N8 C19 113.0(13) . . ?
C21 N8 C19 67.6(14) . 2_656 ?
C21 N8 C19 113.0(13) 2_656 2_656 ?
C21 N8 C19 67.6(14) 2_656 . ?
C21 N8 C22 70.8(16) . . ?
C21 N8 C22 70.8(16) 2_656 2_656 ?
C21 N8 C22 91.0(17) 2_656 . ?
C21 N8 C22 91.0(17) . 2_656 ?
C21 N8 C20 65.2(14) 2_656 2_656 ?
C21 N8 C20 65.2(14) . . ?
C21 N8 C20 135.7(19) 2_656 . ?
C21 N8 C20 135.7(19) . 2_656 ?
C19 N8 C19 177(3) . 2_656 ?
C22 N8 C19 62.9(14) . . ?
C22 N8 C19 119.5(19) 2_656 . ?
C22 N8 C19 62.9(14) 2_656 2_656 ?
C22 N8 C19 119.5(19) . 2_656 ?
C22 N8 C22 76(2) 2_656 . ?
C20 N8 C19 85.4(15) . . ?
C20 N8 C19 92.5(14) . 2_656 ?
C20 N8 C19 85.4(15) 2_656 2_656 ?
C20 N8 C19 92.5(14) 2_656 . ?
C20 N8 C22 107.7(15) . . ?
C20 N8 C22 151.7(15) . 2_656 ?
C20 N8 C22 151.7(15) 2_656 . ?
C20 N8 C22 107.7(15) 2_656 2_656 ?
C20 N8 C20 82(2) . 2_656 ?
C20 C23 C21 65.5(13) . . ?
C22 C18 C19 66.4(14) . . ?
N8 C21 C23 113.4(16) . . ?
N8 C21 C19 58.3(10) . 2_656 ?
N8 C21 C22 55.9(11) . . ?
N8 C21 C20 58.7(10) . . ?
C23 C21 C19 127(2) . 2_656 ?
C23 C21 C22 114.3(18) . . ?
C23 C21 C20 57.0(12) . . ?
C19 C21 C22 101.8(14) 2_656 . ?
C20 C21 C19 84.4(18) . 2_656 ?
C20 C21 C22 94.2(16) . . ?
N8 C19 C22 57.8(10) . . ?
C18 C19 N8 113.1(16) . . ?
C18 C19 C22 55.7(12) . . ?
N8 C22 C21 53.3(10) . . ?
N8 C22 C19 59.2(11) . . ?
C18 C22 N8 116.6(19) . . ?
C18 C22 C21 130(2) . . ?
C18 C22 C19 57.9(12) . . ?
C19 C22 C21 97.8(18) . . ?
N8 C20 C21 56.1(10) . . ?
C23 C20 N8 111.5(18) . . ?
C23 C20 C21 57.6(12) . . ?
N5 N6 W1 120.5(4) . . ?
C14 N6 W1 132.6(5) . . ?
C14 N6 N5 106.6(6) . . ?
N6 N5 B1 120.1(6) . . ?
C12 N5 N6 109.7(6) . . ?
C12 N5 B1 130.2(6) . . ?
N4 N3 B1 121.0(6) . . ?
C7 N3 N4 109.3(6) . . ?
C7 N3 B1 129.5(6) . . ?
N3 N4 W1 122.7(4) . . ?
C9 N4 W1 130.3(5) . . ?
C9 N4 N3 107.0(6) . . ?
N1 N2 W1 121.6(4) . . ?
C4 N2 W1 131.9(5) . . ?
C4 N2 N1 106.2(6) . . ?
N5 C12 C11 122.7(7) . . ?
C13 C12 N5 107.4(7) . . ?
C13 C12 C11 129.9(8) . . ?
N6 C14 C13 108.3(7) . . ?
N6 C14 C15 125.9(7) . . ?
C13 C14 C15 125.8(7) . . ?
N4 C9 C10 124.7(7) . . ?
N4 C9 C8 108.5(7) . . ?
C8 C9 C10 126.8(7) . . ?
C12 C13 C14 108.0(7) . . ?
N3 C7 C8 108.0(7) . . ?
N3 C7 C6 123.4(8) . . ?
C8 C7 C6 128.6(7) . . ?
C7 C8 C9 107.2(7) . . ?
N3 B1 N5 109.1(6) . . ?
N1 B1 N5 107.4(6) . . ?
N1 B1 N3 110.8(6) . . ?
N2 N1 B1 120.9(6) . . ?
C2 N1 N2 109.8(6) . . ?
C2 N1 B1 129.2(6) . . ?
N2 C4 C5 124.4(7) . . ?
N2 C4 C3 109.4(7) . . ?
C3 C4 C5 126.2(7) . . ?
N1 C2 C1 123.9(7) . . ?
N1 C2 C3 107.5(7) . . ?
C3 C2 C1 128.6(7) . . ?
C2 C3 C4 107.1(7) . . ?
N7 C16 C17 177.6(14) . . ?

loop_
_geom_bond_atom_site_label_1
_geom_bond_atom_site_label_2
_geom_bond_distance
_geom_bond_site_symmetry_2
_geom_bond_publ_flag
W1 S3 2.302(2) . ?
W1 S1 2.272(2) . ?
W1 S2 2.177(2) . ?
W1 N6 2.367(6) . ?
W1 N4 2.255(6) . ?
W1 N2 2.311(6) . ?
Co1 Co1 0.000(3) 2_656 ?
Co1 Co2 2.633(4) 2_656 ?
Co1 S3 2.244(3) . ?
Co1 S3 2.244(3) 2_656 ?
Co1 S1 2.205(3) 2_656 ?
Co1 S1 2.205(3) . ?
Co2 Cl1 2.227(6) . ?
Co2 S3 2.148(4) . ?
Co2 S3 2.416(4) 2_656 ?
Co2 S2 2.328(4) . ?
N8 C21 1.468(17) . ?
N8 C21 1.468(17) 2_656 ?
N8 C19 1.541(16) 2_656 ?
N8 C19 1.541(16) . ?
N8 C22 1.518(17) 2_656 ?
N8 C22 1.518(17) . ?
N8 C20 1.513(17) 2_656 ?
N8 C20 1.513(17) . ?
C23 C21 1.491(17) . ?
C23 C20 1.48(3) . ?
C18 C19 1.476(17) . ?
C18 C22 1.44(3) . ?
C21 C19 1.68(3) 2_656 ?
C21 C22 1.73(4) . ?
C21 C20 1.61(3) . ?
C19 C22 1.60(3) . ?
N6 N5 1.383(7) . ?
N6 C14 1.344(9) . ?
N5 C12 1.351(9) . ?
N5 B1 1.536(10) . ?
N3 N4 1.377(7) . ?
N3 C7 1.346(9) . ?
N3 B1 1.535(10) . ?
N4 C9 1.345(9) . ?
N2 N1 1.380(7) . ?
N2 C4 1.340(9) . ?
C12 C13 1.349(10) . ?
C12 C11 1.502(10) . ?
C10 C9 1.486(10) . ?
C14 C13 1.397(10) . ?
C14 C15 1.485(10) . ?
C9 C8 1.392(10) . ?
C7 C8 1.360(10) . ?
C7 C6 1.515(11) . ?
B1 N1 1.501(10) . ?
N1 C2 1.352(9) . ?
C4 C5 1.505(10) . ?
C4 C3 1.391(10) . ?
C1 C2 1.495(10) . ?
C2 C3 1.359(10) . ?
C17 C16 1.418(13) . ?
C16 N7 1.102(12) . ?
